data_7050136
loop_
_publ_author_name
'Horikoshi, Ryo'
'Nambu, Chisato'
'Mochida, Tomoyuki'

_publ_section_title
;
 Supramolecular assembly of ferrocenes via hydrogen bonds: dimensional
 variation in ferrocenylpyrimidine complexes with carboxylic acids and
 aromatic alcohols
;
_journal_issue 1
_journal_name_full 'New Journal of Chemistry'
_journal_page_first 26
_journal_paper_doi 10.1039/b306699a
_journal_volume 28
_journal_year 2004
_chemical_formula_sum 'C32 H30 Fe2 N4 O4 S'
_chemical_formula_weight 678.37
_space_group_IT_number 14
_symmetry_cell_setting monoclinic
_symmetry_Int_Tables_number 14
_symmetry_space_group_name_Hall '-P 2ybc'
_symmetry_space_group_name_H-M 'P 1 21/c 1'
_cell_angle_alpha 90
_cell_angle_beta 92.42(3)
_cell_angle_gamma 90
_cell_formula_units_Z 4
_cell_length_a 7.406(3)
_cell_length_b 19.131(7)
_cell_length_c 20.727(3)
_cell_measurement_reflns_used 25
_cell_measurement_temperature 296.2
_cell_measurement_theta_max 15.0
_cell_measurement_theta_min 14.7
_cell_volume 2934.1(17)
_computing_cell_refinement 'MSC/AFC Diffractometer Control'
_computing_data_collection 'MSC/AFC Diffractometer Control'
_computing_data_reduction 'teXsan Ver. 1.11'
_computing_publication_material 'teXsan Ver. 1.11'
_computing_structure_refinement 'teXsan Ver. 1.10'
_computing_structure_solution SHELXS97
_diffrn_measured_fraction_theta_full 0.9984
_diffrn_measured_fraction_theta_max 0.9984
_diffrn_measurement_device_type 'Rigaku AFC5S'
_diffrn_measurement_method \w-2\q
_diffrn_radiation_type 'Mo K\a'
_diffrn_radiation_wavelength 0.7107
_diffrn_reflns_av_R_equivalents 0.018
_diffrn_reflns_limit_h_max 9
_diffrn_reflns_limit_h_min 0
_diffrn_reflns_limit_k_max 24
_diffrn_reflns_limit_k_min 0
_diffrn_reflns_limit_l_max 26
_diffrn_reflns_limit_l_min -26
_diffrn_reflns_number 7461
_diffrn_reflns_theta_full 27.50
_diffrn_reflns_theta_max 27.50
_diffrn_standards_decay_% 0.29
_diffrn_standards_interval_count 300
_diffrn_standards_number 3
_exptl_absorpt_coefficient_mu 1.104
_exptl_absorpt_correction_T_max 0.999
_exptl_absorpt_correction_T_min 0.776
_exptl_absorpt_correction_type psi-scan
_exptl_absorpt_process_details '(North, Phillips & Mathews, 1968)'
_exptl_crystal_colour orange
_exptl_crystal_density_diffrn 1.536
_exptl_crystal_density_method 'not measured'
_exptl_crystal_description prismatic
_exptl_crystal_size_max 0.7
_exptl_crystal_size_mid 0.6
_exptl_crystal_size_min 0.2
_refine_diff_density_max 0.28
_refine_diff_density_min -0.33
_refine_ls_extinction_method none
_refine_ls_goodness_of_fit_ref 1.030
_refine_ls_hydrogen_treatment noref
_refine_ls_number_parameters 388
_refine_ls_number_reflns 4327
_refine_ls_R_factor_gt 0.0407
_refine_ls_shift/su_max 0.0003
_refine_ls_structure_factor_coef Fsqd
_refine_ls_weighting_details 'w = 1/[\s^2^(Fo^2^) + (0.10000(Max(Fo^2^,0) + 2Fc^2^)/3)^2^]'
_refine_ls_weighting_scheme calc
_refine_ls_wR_factor_ref 0.1287
_reflns_number_gt 4327
_reflns_number_total 6729
_reflns_threshold_expression F^2^>2.0\s(F^2^)
_cod_data_source_file b306699a.txt
_cod_data_source_block compound_4
_cod_depositor_comments
;
The following automatic conversions were performed:
data name '_geom_hbond_site_distance_dh' replaced with
'_geom_hbond_distance_DH' as specified in the replacement file
'/home/antanas/src/cod-tools/trunk/data/replacement-values/replacement_tags.lst'.

data
name '_geom_hbond_site_distance_ha' replaced with
'_geom_hbond_distance_HA' as specified in the replacement file
'/home/antanas/src/cod-tools/trunk/data/replacement-values/replacement_tags.lst'.

data
name '_geom_hbond_site_distance_da' replaced with
'_geom_hbond_distance_DA' as specified in the replacement file
'/home/antanas/src/cod-tools/trunk/data/replacement-values/replacement_tags.lst'.

Automatic conversion script
Id: cif_correct_tags 5005 2017-03-03 11:38:54Z antanas 
;
_cod_original_cell_volume 2933(1)
_cod_original_formula_sum 'C32 H30 Fe2 N4 O4 S '
_cod_database_code 7050136

loop_
_symmetry_equiv_pos_as_xyz
x,y,z
-x,1/2+y,1/2-z
-x,-y,-z
x,1/2-y,1/2+z

loop_
_atom_site_label
_atom_site_type_symbol
_atom_site_fract_x
_atom_site_fract_y
_atom_site_fract_z
_atom_site_U_iso_or_equiv
_atom_site_adp_type
_atom_site_occupancy
_atom_site_calc_flag
_atom_site_refinement_flags
_atom_site_disorder_assembly
_atom_site_disorder_group
Fe(1) Fe 0.23455(7) 0.78693(3) 0.08693(2) 0.0305(1) Uani 1.00 d . . .
Fe(2) Fe 0.22708(6) 0.28611(3) 0.16411(2) 0.0287(1) Uani 1.00 d . . .
S S 0.2215(2) -0.00165(6) 0.23772(6) 0.0488(3) Uani 1.00 d . . .
O(1) O 0.3640(5) -0.0166(2) 0.3865(1) 0.0566(10) Uani 1.00 d . . .
O(2) O 0.3180(6) 0.0975(2) 0.3796(2) 0.074(1) Uani 1.00 d . . .
O(3) O -0.2039(5) 0.0951(2) 0.1731(2) 0.067(1) Uani 1.00 d . . .
O(4) O -0.1528(6) -0.0146(2) 0.1970(3) 0.099(2) Uani 1.00 d . . .
N(1) N 0.2532(5) 0.5021(2) 0.0080(2) 0.049(1) Uani 1.00 d . . .
N(2) N 0.1710(6) 0.5405(2) 0.1120(2) 0.058(1) Uani 1.00 d . . .
N(3) N 0.5116(5) 1.0423(2) 0.1040(2) 0.0446(10) Uani 1.00 d . . .
N(4) N 0.2271(5) 1.0486(2) 0.0474(2) 0.056(1) Uani 1.00 d . . .
C(1) C 0.2321(7) 0.5509(2) 0.0534(3) 0.057(1) Uani 1.00 d . . .
C(2) C 0.1258(7) 0.4748(2) 0.1257(2) 0.050(1) Uani 1.00 d . . .
C(3) C 0.1406(5) 0.4197(2) 0.0827(2) 0.0348(10) Uani 1.00 d . . .
C(4) C 0.2062(6) 0.4367(2) 0.0229(2) 0.043(1) Uani 1.00 d . . .
C(5) C 0.0893(5) 0.3482(2) 0.0994(2) 0.0329(9) Uani 1.00 d . . .
C(6) C 0.1431(5) 0.2844(2) 0.0692(2) 0.039(1) Uani 1.00 d . . .
C(7) C 0.0663(5) 0.2278(2) 0.1018(2) 0.041(1) Uani 1.00 d . . .
C(8) C -0.0361(5) 0.2547(2) 0.1526(2) 0.042(1) Uani 1.00 d . . .
C(9) C -0.0246(5) 0.3288(2) 0.1512(2) 0.040(1) Uani 1.00 d . . .
C(10) C 0.4517(7) 0.3399(3) 0.1930(3) 0.061(1) Uani 1.00 d . . .
C(11) C 0.4997(5) 0.2737(3) 0.1699(2) 0.060(1) Uani 1.00 d . . .
C(12) C 0.4192(6) 0.2230(2) 0.2079(2) 0.048(1) Uani 1.00 d . . .
C(13) C 0.3202(6) 0.2572(3) 0.2547(2) 0.048(1) Uani 1.00 d . . .
C(14) C 0.3393(7) 0.3302(3) 0.2455(2) 0.057(1) Uani 1.00 d . . .
C(15) C 0.3680(6) 1.0766(2) 0.0792(2) 0.049(1) Uani 1.00 d . . .
C(16) C 0.2341(6) 0.9797(2) 0.0385(2) 0.048(1) Uani 1.00 d . . .
C(17) C 0.3782(5) 0.9378(2) 0.0598(2) 0.0334(9) Uani 1.00 d . . .
C(18) C 0.5152(5) 0.9735(2) 0.0941(2) 0.040(1) Uani 1.00 d . . .
C(19) C 0.3874(5) 0.8628(2) 0.0471(2) 0.0339(9) Uani 1.00 d . . .
C(20) C 0.2869(5) 0.8249(2) -0.0016(2) 0.039(1) Uani 1.00 d . . .
C(21) C 0.3374(6) 0.7540(2) 0.0029(2) 0.044(1) Uani 1.00 d . . .
C(22) C 0.4680(5) 0.7470(2) 0.0538(2) 0.044(1) Uani 1.00 d . . .
C(23) C 0.5007(5) 0.8134(2) 0.0815(2) 0.037(1) Uani 1.00 d . . .
C(24) C 0.0569(7) 0.8350(3) 0.1446(3) 0.057(1) Uani 1.00 d . . .
C(25) C -0.0356(6) 0.7919(3) 0.0991(3) 0.066(2) Uani 1.00 d . . .
C(26) C 0.0221(7) 0.7240(3) 0.1079(3) 0.063(2) Uani 1.00 d . . .
C(27) C 0.1513(8) 0.7232(3) 0.1583(3) 0.064(2) Uani 1.00 d . . .
C(28) C 0.1749(7) 0.7916(3) 0.1814(2) 0.062(2) Uani 1.00 d . . .
C(29) C 0.3586(6) 0.0432(2) 0.3555(2) 0.043(1) Uani 1.00 d . . .
C(30) C 0.4046(6) 0.0369(3) 0.2860(2) 0.049(1) Uani 1.00 d . . .
C(31) C 0.0612(6) 0.0693(2) 0.2356(2) 0.049(1) Uani 1.00 d . . .
C(32) C -0.1078(6) 0.0452(2) 0.1993(2) 0.047(1) Uani 1.00 d . . .
H(1) H 0.2641 0.5975 0.0427 0.0685 Uiso 1.00 calc . . .
H(2) H 0.0811 0.4652 0.1672 0.0606 Uiso 1.00 calc . . .
H(3) H 0.2181 0.4009 -0.0084 0.0512 Uiso 1.00 calc . . .
H(4) H 0.2194 0.2809 0.0335 0.0471 Uiso 1.00 calc . . .
H(5) H 0.0828 0.1797 0.0922 0.0489 Uiso 1.00 calc . . .
H(6) H -0.1006 0.2278 0.1826 0.0505 Uiso 1.00 calc . . .
H(7) H -0.0802 0.3601 0.1799 0.0478 Uiso 1.00 calc . . .
H(8) H 0.4890 0.3836 0.1763 0.0733 Uiso 1.00 calc . . .
H(9) H 0.5746 0.2648 0.1347 0.0716 Uiso 1.00 calc . . .
H(10) H 0.4288 0.1738 0.2026 0.0582 Uiso 1.00 calc . . .
H(11) H 0.2512 0.2353 0.2867 0.0578 Uiso 1.00 calc . . .
H(12) H 0.2872 0.3660 0.2705 0.0688 Uiso 1.00 calc . . .
H(13) H 0.3665 1.1259 0.0852 0.0588 Uiso 1.00 calc . . .
H(14) H 0.1345 0.9578 0.0162 0.0579 Uiso 1.00 calc . . .
H(15) H 0.6158 0.9476 0.1112 0.0482 Uiso 1.00 calc . . .
H(16) H 0.2004 0.8441 -0.0319 0.0473 Uiso 1.00 calc . . .
H(17) H 0.2906 0.7171 -0.0236 0.0529 Uiso 1.00 calc . . .
H(18) H 0.5236 0.7045 0.0676 0.0535 Uiso 1.00 calc . . .
H(19) H 0.5822 0.8235 0.1170 0.0445 Uiso 1.00 calc . . .
H(20) H 0.0416 0.8840 0.1498 0.0682 Uiso 1.00 calc . . .
H(21) H -0.1237 0.8073 0.0675 0.0791 Uiso 1.00 calc . . .
H(22) H -0.0189 0.6846 0.0835 0.0757 Uiso 1.00 calc . . .
H(23) H 0.2136 0.6829 0.1743 0.0771 Uiso 1.00 calc . . .
H(24) H 0.2544 0.8059 0.2161 0.0744 Uiso 1.00 calc . . .
H(25) H 0.3370 -0.0183 0.4308 0.0680 Uiso 1.00 calc . . .
H(26) H 0.5091 0.0083 0.2831 0.0595 Uiso 1.00 calc . . .
H(27) H 0.4294 0.0821 0.2696 0.0595 Uiso 1.00 calc . . .
H(28) H 0.1106 0.1085 0.2143 0.0585 Uiso 1.00 calc . . .
H(29) H 0.0334 0.0821 0.2783 0.0585 Uiso 1.00 calc . . .
H(30) H -0.3127 0.0847 0.1493 0.0805 Uiso 1.00 calc . . .

loop_
_atom_site_aniso_label
_atom_site_aniso_U_11
_atom_site_aniso_U_22
_atom_site_aniso_U_33
_atom_site_aniso_U_12
_atom_site_aniso_U_13
_atom_site_aniso_U_23
Fe(1) 0.0226(2) 0.0354(3) 0.0337(3) -0.0026(2) 0.0034(2) -0.0026(2)
Fe(2) 0.0224(2) 0.0315(3) 0.0321(3) -0.0018(2) -0.0003(2) -0.0005(2)
S 0.0491(6) 0.0520(7) 0.0451(6) 0.0066(5) 0.0006(5) -0.0053(5)
O(1) 0.084(2) 0.040(2) 0.047(2) 0.015(2) 0.012(2) 0.000(1)
O(2) 0.100(3) 0.043(2) 0.078(2) 0.011(2) 0.004(2) -0.010(2)
O(3) 0.055(2) 0.037(2) 0.107(3) -0.009(2) -0.033(2) 0.007(2)
O(4) 0.085(3) 0.039(2) 0.167(5) -0.016(2) -0.061(3) 0.009(2)
N(1) 0.052(2) 0.050(2) 0.046(2) -0.006(2) -0.001(2) 0.014(2)
N(2) 0.070(3) 0.036(2) 0.069(3) -0.001(2) 0.009(2) 0.002(2)
N(3) 0.041(2) 0.040(2) 0.053(2) -0.010(2) 0.003(2) -0.004(2)
N(4) 0.045(2) 0.045(2) 0.076(3) 0.003(2) -0.010(2) -0.006(2)
C(1) 0.058(3) 0.043(3) 0.068(3) -0.004(2) -0.007(2) 0.016(2)
C(2) 0.058(3) 0.042(2) 0.052(3) -0.001(2) 0.012(2) 0.000(2)
C(3) 0.030(2) 0.039(2) 0.035(2) -0.001(2) -0.005(1) 0.006(2)
C(4) 0.047(2) 0.042(2) 0.039(2) -0.001(2) -0.003(2) 0.005(2)
C(5) 0.027(2) 0.035(2) 0.036(2) 0.001(2) -0.004(1) 0.002(2)
C(6) 0.035(2) 0.045(2) 0.037(2) 0.003(2) -0.007(2) -0.007(2)
C(7) 0.036(2) 0.033(2) 0.052(2) -0.002(2) -0.010(2) -0.008(2)
C(8) 0.022(2) 0.043(2) 0.060(3) -0.005(2) -0.002(2) 0.006(2)
C(9) 0.025(2) 0.040(2) 0.054(2) 0.003(2) 0.003(2) 0.001(2)
C(10) 0.051(3) 0.057(3) 0.073(3) -0.029(2) -0.031(2) 0.020(3)
C(11) 0.020(2) 0.105(4) 0.054(3) -0.001(2) -0.002(2) 0.006(3)
C(12) 0.046(2) 0.043(3) 0.055(3) 0.008(2) -0.012(2) 0.002(2)
C(13) 0.043(2) 0.065(3) 0.036(2) -0.002(2) -0.003(2) 0.009(2)
C(14) 0.064(3) 0.055(3) 0.051(3) 0.008(2) -0.023(2) -0.016(2)
C(15) 0.048(2) 0.036(2) 0.063(3) 0.001(2) 0.006(2) -0.005(2)
C(16) 0.035(2) 0.040(2) 0.069(3) 0.001(2) -0.009(2) -0.004(2)
C(17) 0.027(2) 0.036(2) 0.037(2) -0.006(2) 0.000(1) -0.002(2)
C(18) 0.029(2) 0.042(2) 0.049(2) -0.003(2) -0.002(2) 0.000(2)
C(19) 0.024(2) 0.045(2) 0.033(2) -0.005(2) 0.001(1) -0.001(2)
C(20) 0.038(2) 0.045(2) 0.036(2) -0.006(2) -0.001(2) -0.001(2)
C(21) 0.051(2) 0.043(2) 0.039(2) -0.004(2) 0.014(2) -0.010(2)
C(22) 0.035(2) 0.049(3) 0.050(2) 0.005(2) 0.014(2) 0.001(2)
C(23) 0.021(2) 0.046(2) 0.044(2) 0.000(2) 0.002(2) 0.003(2)
C(24) 0.050(3) 0.053(3) 0.070(3) 0.000(2) 0.029(2) -0.016(2)
C(25) 0.023(2) 0.108(5) 0.067(3) 0.000(2) 0.011(2) -0.013(3)
C(26) 0.055(3) 0.061(3) 0.075(3) -0.029(3) 0.027(3) -0.018(3)
C(27) 0.068(3) 0.063(3) 0.065(3) -0.001(3) 0.030(3) 0.019(3)
C(28) 0.048(3) 0.101(4) 0.039(2) -0.020(3) 0.013(2) -0.009(2)
C(29) 0.039(2) 0.044(2) 0.047(2) 0.002(2) -0.003(2) -0.004(2)
C(30) 0.036(2) 0.063(3) 0.049(3) -0.003(2) 0.002(2) 0.011(2)
C(31) 0.045(2) 0.041(2) 0.059(3) -0.005(2) -0.006(2) 0.002(2)
C(32) 0.044(2) 0.036(2) 0.060(3) -0.006(2) -0.005(2) 0.002(2)

loop_
_atom_type_symbol
_atom_type_description
_atom_type_scat_dispersion_real
_atom_type_scat_dispersion_imag
_atom_type_scat_source
C C 0.003 0.002
;International Tables for Crystallography
(1992, Vol. C, Tables 4.2.6.8 and 6.1.1.1)
;
H H 0.000 0.000
;International Tables for Crystallography
(1992, Vol. C, Table 6.1.1.2)
;
N N 0.006 0.003
;International Tables for Crystallography
(1992, Vol. C, Tables 4.2.6.8 and 6.1.1.1)
;
O O 0.011 0.006
;International Tables for Crystallography
(1992, Vol. C, Tables 4.2.6.8 and 6.1.1.1)
;
S S 0.125 0.123
;International Tables for Crystallography
(1992, Vol. C, Tables 4.2.6.8 and 6.1.1.1)
;
Fe Fe 0.346 0.844
;International Tables for Crystallography
(1992, Vol. C, Tables 4.2.6.8 and 6.1.1.1)
;

loop_
_geom_angle_atom_site_label_1
_geom_angle_atom_site_label_2
_geom_angle_atom_site_label_3
_geom_angle
_geom_angle_site_symmetry_1
_geom_angle_site_symmetry_2
_geom_angle_site_symmetry_3
_geom_angle_publ_flag
C(19) Fe(1) C(20) 41.1(1) . . 0_555 yes
C(19) Fe(1) C(21) 68.8(2) . . 0_555 yes
C(19) Fe(1) C(22) 68.7(2) . . 0_555 yes
C(19) Fe(1) C(23) 41.1(1) . . 0_555 yes
C(19) Fe(1) C(24) 107.5(2) . . 0_555 yes
C(19) Fe(1) C(25) 125.7(2) . . 0_555 yes
C(19) Fe(1) C(26) 162.3(2) . . 0_555 yes
C(19) Fe(1) C(27) 155.9(2) . . 0_555 yes
C(19) Fe(1) C(28) 120.4(2) . . 0_555 yes
C(20) Fe(1) C(21) 40.7(2) . . 0_555 yes
C(20) Fe(1) C(22) 68.4(2) . . 0_555 yes
C(20) Fe(1) C(23) 68.9(2) . . 0_555 yes
C(20) Fe(1) C(24) 121.6(2) . . 0_555 yes
C(20) Fe(1) C(25) 108.8(2) . . 0_555 yes
C(20) Fe(1) C(26) 125.7(2) . . 0_555 yes
C(20) Fe(1) C(27) 161.7(2) . . 0_555 yes
C(20) Fe(1) C(28) 156.4(2) . . 0_555 yes
C(21) Fe(1) C(22) 40.5(2) . . 0_555 yes
C(21) Fe(1) C(23) 68.4(2) . . 0_555 yes
C(21) Fe(1) C(24) 156.9(2) . . 0_555 yes
C(21) Fe(1) C(25) 121.9(2) . . 0_555 yes
C(21) Fe(1) C(26) 108.7(2) . . 0_555 yes
C(21) Fe(1) C(27) 125.0(2) . . 0_555 yes
C(21) Fe(1) C(28) 161.3(2) . . 0_555 yes
C(22) Fe(1) C(23) 40.5(2) . . 0_555 yes
C(22) Fe(1) C(24) 161.3(2) . . 0_555 yes
C(22) Fe(1) C(25) 156.3(2) . . 0_555 yes
C(22) Fe(1) C(26) 121.6(2) . . 0_555 yes
C(22) Fe(1) C(27) 108.0(2) . . 0_555 yes
C(22) Fe(1) C(28) 124.4(2) . . 0_555 yes
C(23) Fe(1) C(24) 124.7(2) . . 0_555 yes
C(23) Fe(1) C(25) 162.5(2) . . 0_555 yes
C(23) Fe(1) C(26) 155.7(2) . . 0_555 yes
C(23) Fe(1) C(27) 120.8(2) . . 0_555 yes
C(23) Fe(1) C(28) 107.0(2) . . 0_555 yes
C(24) Fe(1) C(25) 40.6(2) . . 0_555 yes
C(24) Fe(1) C(26) 67.6(2) . . 0_555 yes
C(24) Fe(1) C(27) 67.7(2) . . 0_555 yes
C(24) Fe(1) C(28) 40.5(2) . . 0_555 yes
C(25) Fe(1) C(26) 39.6(2) . . 0_555 yes
C(25) Fe(1) C(27) 66.9(2) . . 0_555 yes
C(25) Fe(1) C(28) 67.8(2) . . 0_555 yes
C(26) Fe(1) C(27) 39.8(2) . . 0_555 yes
C(26) Fe(1) C(28) 67.6(2) . . 0_555 yes
C(27) Fe(1) C(28) 40.4(2) . . 0_555 yes
C(5) Fe(2) C(6) 41.3(1) . . 0_555 yes
C(5) Fe(2) C(7) 68.9(2) . . 0_555 yes
C(5) Fe(2) C(8) 69.2(2) . . 0_555 yes
C(5) Fe(2) C(9) 41.4(2) . . 0_555 yes
C(5) Fe(2) C(10) 106.3(2) . . 0_555 yes
C(5) Fe(2) C(11) 125.3(2) . . 0_555 yes
C(5) Fe(2) C(12) 163.0(2) . . 0_555 yes
C(5) Fe(2) C(13) 154.5(2) . . 0_555 yes
C(5) Fe(2) C(14) 118.8(2) . . 0_555 yes
C(6) Fe(2) C(7) 40.3(2) . . 0_555 yes
C(6) Fe(2) C(8) 68.4(2) . . 0_555 yes
C(6) Fe(2) C(9) 68.9(2) . . 0_555 yes
C(6) Fe(2) C(10) 120.4(2) . . 0_555 yes
C(6) Fe(2) C(11) 108.5(2) . . 0_555 yes
C(6) Fe(2) C(12) 126.6(2) . . 0_555 yes
C(6) Fe(2) C(13) 163.2(2) . . 0_555 yes
C(6) Fe(2) C(14) 154.9(2) . . 0_555 yes
C(7) Fe(2) C(8) 40.6(2) . . 0_555 yes
C(7) Fe(2) C(9) 68.4(2) . . 0_555 yes
C(7) Fe(2) C(10) 155.7(2) . . 0_555 yes
C(7) Fe(2) C(11) 121.5(2) . . 0_555 yes
C(7) Fe(2) C(12) 109.4(2) . . 0_555 yes
C(7) Fe(2) C(13) 126.5(2) . . 0_555 yes
C(7) Fe(2) C(14) 162.8(2) . . 0_555 yes
C(8) Fe(2) C(9) 40.7(2) . . 0_555 yes
C(8) Fe(2) C(10) 162.0(2) . . 0_555 yes
C(8) Fe(2) C(11) 155.9(2) . . 0_555 yes
C(8) Fe(2) C(12) 121.3(2) . . 0_555 yes
C(8) Fe(2) C(13) 108.0(2) . . 0_555 yes
C(8) Fe(2) C(14) 125.0(2) . . 0_555 yes
C(9) Fe(2) C(10) 124.7(2) . . 0_555 yes
C(9) Fe(2) C(11) 162.6(2) . . 0_555 yes
C(9) Fe(2) C(12) 155.0(2) . . 0_555 yes
C(9) Fe(2) C(13) 119.9(2) . . 0_555 yes
C(9) Fe(2) C(14) 106.4(2) . . 0_555 yes
C(10) Fe(2) C(11) 40.6(2) . . 0_555 yes
C(10) Fe(2) C(12) 67.8(2) . . 0_555 yes
C(10) Fe(2) C(13) 68.0(2) . . 0_555 yes
C(10) Fe(2) C(14) 40.7(2) . . 0_555 yes
C(11) Fe(2) C(12) 40.1(2) . . 0_555 yes
C(11) Fe(2) C(13) 67.6(2) . . 0_555 yes
C(11) Fe(2) C(14) 68.2(2) . . 0_555 yes
C(12) Fe(2) C(13) 40.0(2) . . 0_555 yes
C(12) Fe(2) C(14) 67.9(2) . . 0_555 yes
C(13) Fe(2) C(14) 40.6(2) . . 0_555 yes
C(30) S C(31) 100.6(2) . . 0_555 yes
C(1) N(1) C(4) 116.9(4) . . 0_555 yes
C(1) N(2) C(2) 115.7(4) . . 0_555 yes
C(15) N(3) C(18) 116.6(4) . . 0_555 yes
C(15) N(4) C(16) 115.8(4) . . 0_555 yes
N(1) C(1) N(2) 126.2(4) . . 0_555 yes
N(2) C(2) C(3) 123.5(4) . . 0_555 yes
C(2) C(3) C(4) 115.7(4) . . 0_555 yes
C(2) C(3) C(5) 122.0(4) . . 0_555 yes
C(4) C(3) C(5) 122.3(4) . . 0_555 yes
N(1) C(4) C(3) 122.0(4) . . 0_555 yes
Fe(2) C(5) C(3) 125.0(3) . . 0_555 yes
Fe(2) C(5) C(6) 69.5(2) . . 0_555 yes
Fe(2) C(5) C(9) 69.6(2) . . 0_555 yes
C(3) C(5) C(6) 127.7(3) . . 0_555 yes
C(3) C(5) C(9) 125.6(3) . . 0_555 yes
C(6) C(5) C(9) 106.7(3) . . 0_555 yes
Fe(2) C(6) C(5) 69.2(2) . . 0_555 yes
Fe(2) C(6) C(7) 70.2(2) . . 0_555 yes
C(5) C(6) C(7) 108.6(3) . . 0_555 yes
Fe(2) C(7) C(6) 69.4(2) . . 0_555 yes
Fe(2) C(7) C(8) 69.5(2) . . 0_555 yes
C(6) C(7) C(8) 108.5(3) . . 0_555 yes
Fe(2) C(8) C(7) 69.9(2) . . 0_555 yes
Fe(2) C(8) C(9) 69.6(2) . . 0_555 yes
C(7) C(8) C(9) 108.1(3) . . 0_555 yes
Fe(2) C(9) C(5) 69.0(2) . . 0_555 yes
Fe(2) C(9) C(8) 69.7(2) . . 0_555 yes
C(5) C(9) C(8) 108.1(3) . . 0_555 yes
Fe(2) C(10) C(11) 70.0(2) . . 0_555 yes
Fe(2) C(10) C(14) 69.9(3) . . 0_555 yes
C(11) C(10) C(14) 108.0(4) . . 0_555 yes
Fe(2) C(11) C(10) 69.5(3) . . 0_555 yes
Fe(2) C(11) C(12) 70.6(2) . . 0_555 yes
C(10) C(11) C(12) 108.3(4) . . 0_555 yes
Fe(2) C(12) C(11) 69.3(2) . . 0_555 yes
Fe(2) C(12) C(13) 70.0(2) . . 0_555 yes
C(11) C(12) C(13) 108.3(4) . . 0_555 yes
Fe(2) C(13) C(12) 70.0(2) . . 0_555 yes
Fe(2) C(13) C(14) 69.1(2) . . 0_555 yes
C(12) C(13) C(14) 108.0(4) . . 0_555 yes
Fe(2) C(14) C(10) 69.4(3) . . 0_555 yes
Fe(2) C(14) C(13) 70.3(2) . . 0_555 yes
C(10) C(14) C(13) 107.4(4) . . 0_555 yes
N(3) C(15) N(4) 126.2(4) . . 0_555 yes
N(4) C(16) C(17) 124.1(4) . . 0_555 yes
C(16) C(17) C(18) 114.3(4) . . 0_555 yes
C(16) C(17) C(19) 123.4(3) . . 0_555 yes
C(18) C(17) C(19) 122.4(3) . . 0_555 yes
N(3) C(18) C(17) 123.0(4) . . 0_555 yes
Fe(1) C(19) C(17) 126.6(3) . . 0_555 yes
Fe(1) C(19) C(20) 69.1(2) . . 0_555 yes
Fe(1) C(19) C(23) 69.7(2) . . 0_555 yes
C(17) C(19) C(20) 126.8(3) . . 0_555 yes
C(17) C(19) C(23) 126.1(3) . . 0_555 yes
C(20) C(19) C(23) 107.1(3) . . 0_555 yes
Fe(1) C(20) C(19) 69.8(2) . . 0_555 yes
Fe(1) C(20) C(21) 69.8(2) . . 0_555 yes
C(19) C(20) C(21) 108.2(3) . . 0_555 yes
Fe(1) C(21) C(20) 69.5(2) . . 0_555 yes
Fe(1) C(21) C(22) 70.0(2) . . 0_555 yes
C(20) C(21) C(22) 108.3(4) . . 0_555 yes
Fe(1) C(22) C(21) 69.5(2) . . 0_555 yes
Fe(1) C(22) C(23) 70.0(2) . . 0_555 yes
C(21) C(22) C(23) 108.7(4) . . 0_555 yes
Fe(1) C(23) C(19) 69.2(2) . . 0_555 yes
Fe(1) C(23) C(22) 69.5(2) . . 0_555 yes
C(19) C(23) C(22) 107.7(3) . . 0_555 yes
Fe(1) C(24) C(25) 69.5(3) . . 0_555 yes
Fe(1) C(24) C(28) 69.5(3) . . 0_555 yes
C(25) C(24) C(28) 107.0(5) . . 0_555 yes
Fe(1) C(25) C(24) 69.9(3) . . 0_555 yes
Fe(1) C(25) C(26) 70.8(3) . . 0_555 yes
C(24) C(25) C(26) 108.8(5) . . 0_555 yes
Fe(1) C(26) C(25) 69.7(3) . . 0_555 yes
Fe(1) C(26) C(27) 69.8(3) . . 0_555 yes
C(25) C(26) C(27) 108.1(5) . . 0_555 yes
Fe(1) C(27) C(26) 70.5(3) . . 0_555 yes
Fe(1) C(27) C(28) 69.5(3) . . 0_555 yes
C(26) C(27) C(28) 108.6(5) . . 0_555 yes
Fe(1) C(28) C(24) 70.0(3) . . 0_555 yes
Fe(1) C(28) C(27) 70.0(3) . . 0_555 yes
C(24) C(28) C(27) 107.5(4) . . 0_555 yes
O(1) C(29) O(2) 123.8(4) . . 0_555 yes
O(1) C(29) C(30) 113.4(4) . . 0_555 yes
O(2) C(29) C(30) 122.8(4) . . 0_555 yes
S C(30) C(29) 111.6(3) . . 0_555 yes
S C(31) C(32) 108.3(3) . . 0_555 yes
O(3) C(32) O(4) 123.0(4) . . 0_555 yes
O(3) C(32) C(31) 114.4(4) . . 0_555 yes
O(4) C(32) C(31) 122.6(4) . . 0_555 yes

loop_
_geom_bond_atom_site_label_1
_geom_bond_atom_site_label_2
_geom_bond_distance
_geom_bond_site_symmetry_1
_geom_bond_site_symmetry_2
_geom_bond_publ_flag
Fe(1) C(19) 2.036(4) . . yes
Fe(1) C(20) 2.026(4) . . yes
Fe(1) C(21) 2.030(4) . . yes
Fe(1) C(22) 2.036(4) . . yes
Fe(1) C(23) 2.043(4) . . yes
Fe(1) C(24) 2.035(4) . . yes
Fe(1) C(25) 2.029(4) . . yes
Fe(1) C(26) 2.043(4) . . yes
Fe(1) C(27) 2.034(4) . . yes
Fe(1) C(28) 2.027(4) . . yes
Fe(2) C(5) 2.034(4) . . yes
Fe(2) C(6) 2.039(4) . . yes
Fe(2) C(7) 2.049(4) . . yes
Fe(2) C(8) 2.044(4) . . yes
Fe(2) C(9) 2.042(4) . . yes
Fe(2) C(10) 2.025(4) . . yes
Fe(2) C(11) 2.032(4) . . yes
Fe(2) C(12) 2.049(4) . . yes
Fe(2) C(13) 2.048(4) . . yes
Fe(2) C(14) 2.032(4) . . yes
S C(30) 1.808(5) . . yes
S C(31) 1.802(5) . . yes
O(1) C(29) 1.312(5) . . yes
O(2) C(29) 1.198(5) . . yes
O(3) C(32) 1.296(5) . . yes
O(4) C(32) 1.192(5) . . yes
N(1) C(1) 1.340(7) . . yes
N(1) C(4) 1.337(5) . . yes
N(2) C(1) 1.330(6) . . yes
N(2) C(2) 1.333(6) . . yes
N(3) C(15) 1.334(6) . . yes
N(3) C(18) 1.332(5) . . yes
N(4) C(15) 1.324(6) . . yes
N(4) C(16) 1.333(6) . . yes
C(2) C(3) 1.389(6) . . yes
C(3) C(4) 1.389(5) . . yes
C(3) C(5) 1.464(5) . . yes
C(5) C(6) 1.436(5) . . yes
C(5) C(9) 1.442(5) . . yes
C(6) C(7) 1.409(6) . . yes
C(7) C(8) 1.420(6) . . yes
C(8) C(9) 1.420(6) . . yes
C(10) C(11) 1.406(8) . . yes
C(10) C(14) 1.410(8) . . yes
C(11) C(12) 1.398(7) . . yes
C(12) C(13) 1.402(6) . . yes
C(13) C(14) 1.417(7) . . yes
C(16) C(17) 1.391(6) . . yes
C(17) C(18) 1.394(5) . . yes
C(17) C(19) 1.460(5) . . yes
C(19) C(20) 1.427(5) . . yes
C(19) C(23) 1.434(5) . . yes
C(20) C(21) 1.409(6) . . yes
C(21) C(22) 1.407(6) . . yes
C(22) C(23) 1.411(6) . . yes
C(24) C(25) 1.409(7) . . yes
C(24) C(28) 1.406(7) . . yes
C(25) C(26) 1.378(7) . . yes
C(26) C(27) 1.386(8) . . yes
C(27) C(28) 1.403(7) . . yes
C(29) C(30) 1.499(6) . . yes
C(31) C(32) 1.506(6) . . yes

loop_
_geom_contact_atom_site_label_1
_geom_contact_atom_site_label_2
_geom_contact_distance
_geom_contact_site_symmetry_1
_geom_contact_site_symmetry_2
_geom_contact_publ_flag
O(1) N(1) 2.697(5) . 4_555 ?
O(1) C(1) 3.443(6) . 2_645 ?
O(1) C(4) 3.461(5) . 4_555 ?
O(1) C(10) 3.506(6) . 2_645 ?
O(1) N(1) 3.525(5) . 2_645 ?
O(2) C(4) 3.186(6) . 4_555 ?
O(2) N(1) 3.325(6) . 4_555 ?
O(2) C(26) 3.510(6) . 2_545 ?
O(2) C(22) 3.523(6) . 2_645 ?
O(3) N(3) 2.695(5) . 1_445 ?
O(3) C(8) 3.330(5) . . ?
O(3) C(18) 3.484(5) . 1_445 ?
O(3) C(7) 3.589(6) . . ?
O(4) C(18) 3.195(6) . 1_445 ?
O(4) N(3) 3.267(6) . 1_445 ?
O(4) C(24) 3.465(6) . 1_545 ?
O(4) C(14) 3.504(6) . 2_545 ?
N(1) C(29) 3.401(6) . 4_554 ?
N(2) C(29) 3.521(6) . 2_655 ?
N(3) C(32) 3.373(6) . 1_665 ?
N(3) C(17) 3.546(5) . 3_675 ?
N(3) C(16) 3.594(6) . 3_675 ?
N(4) C(18) 3.591(6) . 3_675 ?
C(1) C(29) 3.507(7) . 2_655 ?
C(1) C(4) 3.559(7) . 3_565 ?
C(7) C(20) 3.423(6) . 3_565 ?
C(8) C(11) 3.490(6) . 1_455 ?
C(15) C(19) 3.448(6) . 3_675 ?
C(15) C(17) 3.518(6) . 3_675 ?
C(16) C(18) 3.498(6) . 3_675 ?
C(23) C(25) 3.463(6) . 1_655 ?

loop_
_geom_hbond_atom_site_label_D
_geom_hbond_atom_site_label_H
_geom_hbond_atom_site_label_A
_geom_hbond_site_symmetry_D
_geom_hbond_site_symmetry_H
_geom_hbond_site_symmetry_A
_geom_hbond_distance_DH
_geom_hbond_distance_HA
_geom_hbond_distance_DA
_geom_hbond_angle_DHA
_geom_hbond_publ_flag
O(1) H(25) N(1) . . 4_555 0.950 1.768 2.698(5) 165.130 no

loop_
_geom_torsion_atom_site_label_1
_geom_torsion_atom_site_label_2
_geom_torsion_atom_site_label_3
_geom_torsion_atom_site_label_4
_geom_torsion
_geom_torsion_site_symmetry_1
_geom_torsion_site_symmetry_2
_geom_torsion_site_symmetry_3
_geom_torsion_site_symmetry_4
_geom_torsion_publ_flag
Fe(1) C(19) C(17) C(16) -70.8(5) 0_555 22_1 5_555 55_5 yes
Fe(1) C(19) C(17) C(18) 109.8(4) 0_555 22_1 5_555 55_5 yes
Fe(1) C(19) C(20) C(21) -59.4(3) 0_555 22_1 5_555 55_5 yes
Fe(1) C(19) C(23) C(22) 59.0(3) 0_555 22_1 5_555 55_5 yes
Fe(1) C(20) C(19) C(17) -120.8(4) 0_555 22_1 5_555 55_5 yes
Fe(1) C(20) C(19) C(23) 59.6(2) 0_555 22_1 5_555 55_5 yes
Fe(1) C(20) C(21) C(22) -59.5(3) 0_555 22_1 5_555 55_5 yes
Fe(1) C(21) C(20) C(19) 59.4(3) 0_555 22_1 5_555 55_5 yes
Fe(1) C(21) C(22) C(23) -59.3(3) 0_555 22_1 5_555 55_5 yes
Fe(1) C(22) C(21) C(20) 59.2(3) 0_555 22_1 5_555 55_5 yes
Fe(1) C(22) C(23) C(19) -58.8(2) 0_555 22_1 5_555 55_5 yes
Fe(1) C(23) C(19) C(17) 121.1(4) 0_555 22_1 5_555 55_5 yes
Fe(1) C(23) C(19) C(20) -59.2(3) 0_555 22_1 5_555 55_5 yes
Fe(1) C(23) C(22) C(21) 58.9(3) 0_555 22_1 5_555 55_5 yes
Fe(1) C(24) C(25) C(26) 60.3(3) 0_555 22_1 5_555 55_5 yes
Fe(1) C(24) C(28) C(27) -60.3(3) 0_555 22_1 5_555 55_5 yes
Fe(1) C(25) C(24) C(28) -59.6(3) 0_555 22_1 5_555 55_5 yes
Fe(1) C(25) C(26) C(27) 59.4(3) 0_555 22_1 5_555 55_5 yes
Fe(1) C(26) C(25) C(24) -59.8(3) 0_555 22_1 5_555 55_5 yes
Fe(1) C(26) C(27) C(28) 59.3(3) 0_555 22_1 5_555 55_5 yes
Fe(1) C(27) C(26) C(25) -59.3(3) 0_555 22_1 5_555 55_5 yes
Fe(1) C(27) C(28) C(24) 60.3(3) 0_555 22_1 5_555 55_5 yes
Fe(1) C(28) C(24) C(25) 59.6(3) 0_555 22_1 5_555 55_5 yes
Fe(1) C(28) C(27) C(26) -59.9(3) 0_555 22_1 5_555 55_5 yes
Fe(2) C(5) C(3) C(2) -70.4(5) 0_555 22_1 5_555 55_5 yes
Fe(2) C(5) C(3) C(4) 109.8(4) 0_555 22_1 5_555 55_5 yes
Fe(2) C(5) C(6) C(7) 59.4(3) 0_555 22_1 5_555 55_5 yes
Fe(2) C(5) C(9) C(8) -58.9(3) 0_555 22_1 5_555 55_5 yes
Fe(2) C(6) C(5) C(3) 119.0(4) 0_555 22_1 5_555 55_5 yes
Fe(2) C(6) C(5) C(9) -59.9(3) 0_555 22_1 5_555 55_5 yes
Fe(2) C(6) C(7) C(8) 58.7(3) 0_555 22_1 5_555 55_5 yes
Fe(2) C(7) C(6) C(5) -58.7(3) 0_555 22_1 5_555 55_5 yes
Fe(2) C(7) C(8) C(9) 59.3(3) 0_555 22_1 5_555 55_5 yes
Fe(2) C(8) C(7) C(6) -58.7(3) 0_555 22_1 5_555 55_5 yes
Fe(2) C(8) C(9) C(5) 58.5(3) 0_555 22_1 5_555 55_5 yes
Fe(2) C(9) C(5) C(3) -119.0(4) 0_555 22_1 5_555 55_5 yes
Fe(2) C(9) C(5) C(6) 59.9(2) 0_555 22_1 5_555 55_5 yes
Fe(2) C(9) C(8) C(7) -59.5(3) 0_555 22_1 5_555 55_5 yes
Fe(2) C(10) C(11) C(12) -60.2(3) 0_555 22_1 5_555 55_5 yes
Fe(2) C(10) C(14) C(13) 60.3(3) 0_555 22_1 5_555 55_5 yes
Fe(2) C(11) C(10) C(14) 59.8(3) 0_555 22_1 5_555 55_5 yes
Fe(2) C(11) C(12) C(13) -59.3(3) 0_555 22_1 5_555 55_5 yes
Fe(2) C(12) C(11) C(10) 59.5(3) 0_555 22_1 5_555 55_5 yes
Fe(2) C(12) C(13) C(14) -58.8(3) 0_555 22_1 5_555 55_5 yes
Fe(2) C(13) C(12) C(11) 58.9(3) 0_555 22_1 5_555 55_5 yes
Fe(2) C(13) C(14) C(10) -59.7(3) 0_555 22_1 5_555 55_5 yes
Fe(2) C(14) C(10) C(11) -59.9(3) 0_555 22_1 5_555 55_5 yes
Fe(2) C(14) C(13) C(12) 59.4(3) 0_555 22_1 5_555 55_5 yes
S C(30) C(29) O(1) 74.7(4) 0_555 22_1 5_555 55_5 yes
S C(30) C(29) O(2) -104.1(5) 0_555 22_1 5_555 55_5 yes
S C(31) C(32) O(3) -155.2(4) 0_555 22_1 5_555 55_5 yes
S C(31) C(32) O(4) 27.6(7) 0_555 22_1 5_555 55_5 yes
N(1) C(1) N(2) C(2) -0.6(8) 0_555 22_1 5_555 55_5 yes
N(1) C(4) C(3) C(2) 0.4(6) 0_555 22_1 5_555 55_5 yes
N(1) C(4) C(3) C(5) -179.8(4) 0_555 22_1 5_555 55_5 yes
N(2) C(1) N(1) C(4) 0.9(7) 0_555 22_1 5_555 55_5 yes
N(2) C(2) C(3) C(4) -0.2(7) 0_555 22_1 5_555 55_5 yes
N(2) C(2) C(3) C(5) -179.9(4) 0_555 22_1 5_555 55_5 yes
N(3) C(15) N(4) C(16) -1.6(8) 0_555 22_1 5_555 55_5 yes
N(3) C(18) C(17) C(16) -1.9(6) 0_555 22_1 5_555 55_5 yes
N(3) C(18) C(17) C(19) 177.5(4) 0_555 22_1 5_555 55_5 yes
N(4) C(15) N(3) C(18) 2.0(7) 0_555 22_1 5_555 55_5 yes
N(4) C(16) C(17) C(18) 2.3(7) 0_555 22_1 5_555 55_5 yes
N(4) C(16) C(17) C(19) -177.1(4) 0_555 22_1 5_555 55_5 yes
C(1) N(1) C(4) C(3) -0.7(6) 0_555 22_1 5_555 55_5 yes
C(1) N(2) C(2) C(3) 0.2(7) 0_555 22_1 5_555 55_5 yes
C(2) C(3) C(5) C(6) -160.5(4) 0_555 22_1 5_555 55_5 yes
C(2) C(3) C(5) C(9) 18.2(6) 0_555 22_1 5_555 55_5 yes
C(3) C(5) Fe(2) C(6) -122.4(4) 0_555 22_1 5_555 55_5 yes
C(3) C(5) Fe(2) C(7) -159.3(4) 0_555 22_1 5_555 55_5 yes
C(3) C(5) Fe(2) C(8) 157.1(4) 0_555 22_1 5_555 55_5 yes
C(3) C(5) Fe(2) C(9) 119.8(4) 0_555 22_1 5_555 55_5 yes
C(3) C(5) Fe(2) C(10) -4.6(4) 0_555 22_1 5_555 55_5 yes
C(3) C(5) Fe(2) C(11) -44.9(4) 0_555 22_1 5_555 55_5 yes
C(3) C(5) Fe(2) C(12) -71.7(7) 0_555 22_1 5_555 55_5 yes
C(3) C(5) Fe(2) C(13) 68.5(5) 0_555 22_1 5_555 55_5 yes
C(3) C(5) Fe(2) C(14) 37.6(4) 0_555 22_1 5_555 55_5 yes
C(3) C(5) C(6) C(7) 178.4(4) 0_555 22_1 5_555 55_5 yes
C(3) C(5) C(9) C(8) -178.0(3) 0_555 22_1 5_555 55_5 yes
C(4) C(3) C(5) C(6) 19.8(6) 0_555 22_1 5_555 55_5 yes
C(4) C(3) C(5) C(9) -161.5(4) 0_555 22_1 5_555 55_5 yes
C(5) Fe(2) C(6) C(7) -119.9(3) 0_555 22_1 5_555 55_5 yes
C(5) Fe(2) C(7) C(6) 37.8(2) 0_555 22_1 5_555 55_5 yes
C(5) Fe(2) C(7) C(8) -82.3(2) 0_555 22_1 5_555 55_5 yes
C(5) Fe(2) C(8) C(7) 81.4(2) 0_555 22_1 5_555 55_5 yes
C(5) Fe(2) C(8) C(9) -37.9(2) 0_555 22_1 5_555 55_5 yes
C(5) Fe(2) C(9) C(8) 119.7(3) 0_555 22_1 5_555 55_5 yes
C(5) Fe(2) C(10) C(11) -125.7(3) 0_555 22_1 5_555 55_5 yes
C(5) Fe(2) C(10) C(14) 115.4(3) 0_555 22_1 5_555 55_5 yes
C(5) Fe(2) C(11) C(10) 72.7(3) 0_555 22_1 5_555 55_5 yes
C(5) Fe(2) C(11) C(12) -168.1(2) 0_555 22_1 5_555 55_5 yes
C(5) Fe(2) C(12) C(11) 35.0(7) 0_555 22_1 5_555 55_5 yes
C(5) Fe(2) C(12) C(13) 154.7(5) 0_555 22_1 5_555 55_5 yes
C(5) Fe(2) C(13) C(12) -163.1(3) 0_555 22_1 5_555 55_5 yes
C(5) Fe(2) C(13) C(14) -43.7(5) 0_555 22_1 5_555 55_5 yes
C(5) Fe(2) C(14) C(10) -81.5(3) 0_555 22_1 5_555 55_5 yes
C(5) Fe(2) C(14) C(13) 160.1(2) 0_555 22_1 5_555 55_5 yes
C(5) C(6) Fe(2) C(7) 119.9(3) 0_555 22_1 5_555 55_5 yes
C(5) C(6) Fe(2) C(8) 82.7(2) 0_555 22_1 5_555 55_5 yes
C(5) C(6) Fe(2) C(9) 38.9(2) 0_555 22_1 5_555 55_5 yes
C(5) C(6) Fe(2) C(10) -79.9(3) 0_555 22_1 5_555 55_5 yes
C(5) C(6) Fe(2) C(11) -122.8(3) 0_555 22_1 5_555 55_5 yes
C(5) C(6) Fe(2) C(12) -163.6(2) 0_555 22_1 5_555 55_5 yes
C(5) C(6) Fe(2) C(13) 163.6(5) 0_555 22_1 5_555 55_5 yes
C(5) C(6) Fe(2) C(14) -44.9(5) 0_555 22_1 5_555 55_5 yes
C(5) C(6) C(7) C(8) 0.0(4) 0_555 22_1 5_555 55_5 yes
C(5) C(9) Fe(2) C(6) -38.7(2) 0_555 22_1 5_555 55_5 yes
C(5) C(9) Fe(2) C(7) -82.1(2) 0_555 22_1 5_555 55_5 yes
C(5) C(9) Fe(2) C(8) -119.7(3) 0_555 22_1 5_555 55_5 yes
C(5) C(9) Fe(2) C(10) 74.5(3) 0_555 22_1 5_555 55_5 yes
C(5) C(9) Fe(2) C(11) 46.0(7) 0_555 22_1 5_555 55_5 yes
C(5) C(9) Fe(2) C(12) -172.0(4) 0_555 22_1 5_555 55_5 yes
C(5) C(9) Fe(2) C(13) 157.2(2) 0_555 22_1 5_555 55_5 yes
C(5) C(9) Fe(2) C(14) 115.2(3) 0_555 22_1 5_555 55_5 yes
C(5) C(9) C(8) C(7) -1.0(5) 0_555 22_1 5_555 55_5 yes
C(6) Fe(2) C(5) C(9) 117.8(3) 0_555 22_1 5_555 55_5 yes
C(6) Fe(2) C(7) C(8) -120.1(3) 0_555 22_1 5_555 55_5 yes
C(6) Fe(2) C(8) C(7) 37.0(2) 0_555 22_1 5_555 55_5 yes
C(6) Fe(2) C(8) C(9) -82.3(3) 0_555 22_1 5_555 55_5 yes
C(6) Fe(2) C(9) C(8) 81.0(3) 0_555 22_1 5_555 55_5 yes
C(6) Fe(2) C(10) C(11) -83.1(3) 0_555 22_1 5_555 55_5 yes
C(6) Fe(2) C(10) C(14) 158.0(3) 0_555 22_1 5_555 55_5 yes
C(6) Fe(2) C(11) C(10) 115.5(3) 0_555 22_1 5_555 55_5 yes
C(6) Fe(2) C(11) C(12) -125.4(3) 0_555 22_1 5_555 55_5 yes
C(6) Fe(2) C(12) C(11) 74.4(3) 0_555 22_1 5_555 55_5 yes
C(6) Fe(2) C(12) C(13) -165.9(3) 0_555 22_1 5_555 55_5 yes
C(6) Fe(2) C(13) C(12) 42.5(7) 0_555 22_1 5_555 55_5 yes
C(6) Fe(2) C(13) C(14) 161.9(5) 0_555 22_1 5_555 55_5 yes
C(6) Fe(2) C(14) C(10) -49.4(6) 0_555 22_1 5_555 55_5 yes
C(6) Fe(2) C(14) C(13) -167.8(4) 0_555 22_1 5_555 55_5 yes
C(6) C(5) Fe(2) C(7) -37.0(2) 0_555 22_1 5_555 55_5 yes
C(6) C(5) Fe(2) C(8) -80.6(2) 0_555 22_1 5_555 55_5 yes
C(6) C(5) Fe(2) C(9) -117.8(3) 0_555 22_1 5_555 55_5 yes
C(6) C(5) Fe(2) C(10) 117.8(3) 0_555 22_1 5_555 55_5 yes
C(6) C(5) Fe(2) C(11) 77.5(3) 0_555 22_1 5_555 55_5 yes
C(6) C(5) Fe(2) C(12) 50.6(6) 0_555 22_1 5_555 55_5 yes
C(6) C(5) Fe(2) C(13) -169.1(4) 0_555 22_1 5_555 55_5 yes
C(6) C(5) Fe(2) C(14) 160.0(3) 0_555 22_1 5_555 55_5 yes
C(6) C(5) C(9) C(8) 1.0(4) 0_555 22_1 5_555 55_5 yes
C(6) C(7) Fe(2) C(8) 120.1(3) 0_555 22_1 5_555 55_5 yes
C(6) C(7) Fe(2) C(9) 82.5(2) 0_555 22_1 5_555 55_5 yes
C(6) C(7) Fe(2) C(10) -45.2(5) 0_555 22_1 5_555 55_5 yes
C(6) C(7) Fe(2) C(11) -81.5(3) 0_555 22_1 5_555 55_5 yes
C(6) C(7) Fe(2) C(12) -124.1(3) 0_555 22_1 5_555 55_5 yes
C(6) C(7) Fe(2) C(13) -165.6(2) 0_555 22_1 5_555 55_5 yes
C(6) C(7) Fe(2) C(14) 157.8(6) 0_555 22_1 5_555 55_5 yes
C(6) C(7) C(8) C(9) 0.7(5) 0_555 22_1 5_555 55_5 yes
C(7) Fe(2) C(5) C(9) 80.9(2) 0_555 22_1 5_555 55_5 yes
C(7) Fe(2) C(8) C(9) -119.3(4) 0_555 22_1 5_555 55_5 yes
C(7) Fe(2) C(9) C(8) 37.6(2) 0_555 22_1 5_555 55_5 yes
C(7) Fe(2) C(10) C(11) -50.9(5) 0_555 22_1 5_555 55_5 yes
C(7) Fe(2) C(10) C(14) -169.8(4) 0_555 22_1 5_555 55_5 yes
C(7) Fe(2) C(11) C(10) 157.9(3) 0_555 22_1 5_555 55_5 yes
C(7) Fe(2) C(11) C(12) -82.9(3) 0_555 22_1 5_555 55_5 yes
C(7) Fe(2) C(12) C(11) 116.2(3) 0_555 22_1 5_555 55_5 yes
C(7) Fe(2) C(12) C(13) -124.1(3) 0_555 22_1 5_555 55_5 yes
C(7) Fe(2) C(13) C(12) 76.3(3) 0_555 22_1 5_555 55_5 yes
C(7) Fe(2) C(13) C(14) -164.3(3) 0_555 22_1 5_555 55_5 yes
C(7) Fe(2) C(14) C(10) 165.7(5) 0_555 22_1 5_555 55_5 yes
C(7) Fe(2) C(14) C(13) 47.4(7) 0_555 22_1 5_555 55_5 yes
C(7) C(6) Fe(2) C(8) -37.3(2) 0_555 22_1 5_555 55_5 yes
C(7) C(6) Fe(2) C(9) -81.1(3) 0_555 22_1 5_555 55_5 yes
C(7) C(6) Fe(2) C(10) 160.2(3) 0_555 22_1 5_555 55_5 yes
C(7) C(6) Fe(2) C(11) 117.3(3) 0_555 22_1 5_555 55_5 yes
C(7) C(6) Fe(2) C(12) 76.5(3) 0_555 22_1 5_555 55_5 yes
C(7) C(6) Fe(2) C(13) 43.7(7) 0_555 22_1 5_555 55_5 yes
C(7) C(6) Fe(2) C(14) -164.8(4) 0_555 22_1 5_555 55_5 yes
C(7) C(6) C(5) C(9) -0.6(4) 0_555 22_1 5_555 55_5 yes
C(7) C(8) Fe(2) C(9) 119.3(4) 0_555 22_1 5_555 55_5 yes
C(7) C(8) Fe(2) C(10) 160.2(5) 0_555 22_1 5_555 55_5 yes
C(7) C(8) Fe(2) C(11) -50.2(5) 0_555 22_1 5_555 55_5 yes
C(7) C(8) Fe(2) C(12) -83.7(3) 0_555 22_1 5_555 55_5 yes
C(7) C(8) Fe(2) C(13) -125.5(3) 0_555 22_1 5_555 55_5 yes
C(7) C(8) Fe(2) C(14) -167.3(3) 0_555 22_1 5_555 55_5 yes
C(8) Fe(2) C(5) C(9) 37.2(2) 0_555 22_1 5_555 55_5 yes
C(8) Fe(2) C(10) C(11) 161.5(5) 0_555 22_1 5_555 55_5 yes
C(8) Fe(2) C(10) C(14) 42.6(7) 0_555 22_1 5_555 55_5 yes
C(8) Fe(2) C(11) C(10) -166.1(4) 0_555 22_1 5_555 55_5 yes
C(8) Fe(2) C(11) C(12) -47.0(5) 0_555 22_1 5_555 55_5 yes
C(8) Fe(2) C(12) C(11) 159.6(3) 0_555 22_1 5_555 55_5 yes
C(8) Fe(2) C(12) C(13) -80.8(3) 0_555 22_1 5_555 55_5 yes
C(8) Fe(2) C(13) C(12) 117.5(3) 0_555 22_1 5_555 55_5 yes
C(8) Fe(2) C(13) C(14) -123.1(3) 0_555 22_1 5_555 55_5 yes
C(8) Fe(2) C(14) C(10) -165.2(3) 0_555 22_1 5_555 55_5 yes
C(8) Fe(2) C(14) C(13) 76.4(3) 0_555 22_1 5_555 55_5 yes
C(8) C(7) Fe(2) C(9) -37.7(2) 0_555 22_1 5_555 55_5 yes
C(8) C(7) Fe(2) C(10) -165.3(4) 0_555 22_1 5_555 55_5 yes
C(8) C(7) Fe(2) C(11) 158.4(3) 0_555 22_1 5_555 55_5 yes
C(8) C(7) Fe(2) C(12) 115.7(3) 0_555 22_1 5_555 55_5 yes
C(8) C(7) Fe(2) C(13) 74.3(3) 0_555 22_1 5_555 55_5 yes
C(8) C(7) Fe(2) C(14) 37.7(7) 0_555 22_1 5_555 55_5 yes
C(8) C(9) Fe(2) C(10) -165.8(3) 0_555 22_1 5_555 55_5 yes
C(8) C(9) Fe(2) C(11) 165.7(6) 0_555 22_1 5_555 55_5 yes
C(8) C(9) Fe(2) C(12) -52.3(5) 0_555 22_1 5_555 55_5 yes
C(8) C(9) Fe(2) C(13) -83.1(3) 0_555 22_1 5_555 55_5 yes
C(8) C(9) Fe(2) C(14) -125.1(3) 0_555 22_1 5_555 55_5 yes
C(9) Fe(2) C(10) C(11) -167.3(3) 0_555 22_1 5_555 55_5 yes
C(9) Fe(2) C(10) C(14) 73.8(3) 0_555 22_1 5_555 55_5 yes
C(9) Fe(2) C(11) C(10) 37.1(7) 0_555 22_1 5_555 55_5 yes
C(9) Fe(2) C(11) C(12) 156.2(5) 0_555 22_1 5_555 55_5 yes
C(9) Fe(2) C(12) C(11) -163.4(4) 0_555 22_1 5_555 55_5 yes
C(9) Fe(2) C(12) C(13) -43.7(5) 0_555 22_1 5_555 55_5 yes
C(9) Fe(2) C(13) C(12) 160.4(3) 0_555 22_1 5_555 55_5 yes
C(9) Fe(2) C(13) C(14) -80.2(3) 0_555 22_1 5_555 55_5 yes
C(9) Fe(2) C(14) C(10) -124.6(3) 0_555 22_1 5_555 55_5 yes
C(9) Fe(2) C(14) C(13) 117.0(3) 0_555 22_1 5_555 55_5 yes
C(9) C(5) Fe(2) C(10) -124.4(3) 0_555 22_1 5_555 55_5 yes
C(9) C(5) Fe(2) C(11) -164.7(3) 0_555 22_1 5_555 55_5 yes
C(9) C(5) Fe(2) C(12) 168.4(5) 0_555 22_1 5_555 55_5 yes
C(9) C(5) Fe(2) C(13) -51.3(5) 0_555 22_1 5_555 55_5 yes
C(9) C(5) Fe(2) C(14) -82.2(3) 0_555 22_1 5_555 55_5 yes
C(9) C(8) Fe(2) C(10) 40.8(7) 0_555 22_1 5_555 55_5 yes
C(9) C(8) Fe(2) C(11) -169.6(4) 0_555 22_1 5_555 55_5 yes
C(9) C(8) Fe(2) C(12) 157.0(3) 0_555 22_1 5_555 55_5 yes
C(9) C(8) Fe(2) C(13) 115.2(3) 0_555 22_1 5_555 55_5 yes
C(9) C(8) Fe(2) C(14) 73.4(3) 0_555 22_1 5_555 55_5 yes
C(10) Fe(2) C(11) C(12) 119.1(4) 0_555 22_1 5_555 55_5 yes
C(10) Fe(2) C(12) C(11) -37.8(3) 0_555 22_1 5_555 55_5 yes
C(10) Fe(2) C(12) C(13) 81.8(3) 0_555 22_1 5_555 55_5 yes
C(10) Fe(2) C(13) C(12) -81.2(3) 0_555 22_1 5_555 55_5 yes
C(10) Fe(2) C(13) C(14) 38.2(3) 0_555 22_1 5_555 55_5 yes
C(10) Fe(2) C(14) C(13) -118.4(4) 0_555 22_1 5_555 55_5 yes
C(10) C(11) Fe(2) C(12) -119.1(4) 0_555 22_1 5_555 55_5 yes
C(10) C(11) Fe(2) C(13) -81.9(3) 0_555 22_1 5_555 55_5 yes
C(10) C(11) Fe(2) C(14) -37.9(3) 0_555 22_1 5_555 55_5 yes
C(10) C(11) C(12) C(13) 0.2(5) 0_555 22_1 5_555 55_5 yes
C(10) C(14) Fe(2) C(11) 37.8(3) 0_555 22_1 5_555 55_5 yes
C(10) C(14) Fe(2) C(12) 81.2(3) 0_555 22_1 5_555 55_5 yes
C(10) C(14) Fe(2) C(13) 118.4(4) 0_555 22_1 5_555 55_5 yes
C(10) C(14) C(13) C(12) -0.3(5) 0_555 22_1 5_555 55_5 yes
C(11) Fe(2) C(10) C(14) -118.9(4) 0_555 22_1 5_555 55_5 yes
C(11) Fe(2) C(12) C(13) 119.7(4) 0_555 22_1 5_555 55_5 yes
C(11) Fe(2) C(13) C(12) -37.2(3) 0_555 22_1 5_555 55_5 yes
C(11) Fe(2) C(13) C(14) 82.2(3) 0_555 22_1 5_555 55_5 yes
C(11) Fe(2) C(14) C(13) -80.5(3) 0_555 22_1 5_555 55_5 yes
C(11) C(10) Fe(2) C(12) 37.4(3) 0_555 22_1 5_555 55_5 yes
C(11) C(10) Fe(2) C(13) 80.7(3) 0_555 22_1 5_555 55_5 yes
C(11) C(10) Fe(2) C(14) 118.9(4) 0_555 22_1 5_555 55_5 yes
C(11) C(10) C(14) C(13) 0.4(5) 0_555 22_1 5_555 55_5 yes
C(11) C(12) Fe(2) C(13) -119.7(4) 0_555 22_1 5_555 55_5 yes
C(11) C(12) Fe(2) C(14) -81.9(3) 0_555 22_1 5_555 55_5 yes
C(11) C(12) C(13) C(14) 0.1(5) 0_555 22_1 5_555 55_5 yes
C(12) Fe(2) C(10) C(14) -81.5(3) 0_555 22_1 5_555 55_5 yes
C(12) Fe(2) C(13) C(14) 119.4(4) 0_555 22_1 5_555 55_5 yes
C(12) Fe(2) C(14) C(13) -37.2(3) 0_555 22_1 5_555 55_5 yes
C(12) C(11) Fe(2) C(13) 37.2(3) 0_555 22_1 5_555 55_5 yes
C(12) C(11) Fe(2) C(14) 81.2(3) 0_555 22_1 5_555 55_5 yes
C(12) C(11) C(10) C(14) -0.4(5) 0_555 22_1 5_555 55_5 yes
C(12) C(13) Fe(2) C(14) -119.4(4) 0_555 22_1 5_555 55_5 yes
C(13) Fe(2) C(10) C(14) -38.2(3) 0_555 22_1 5_555 55_5 yes
C(13) C(12) Fe(2) C(14) 37.8(3) 0_555 22_1 5_555 55_5 yes
C(15) N(3) C(18) C(17) 0.0(6) 0_555 22_1 5_555 55_5 yes
C(15) N(4) C(16) C(17) -0.7(7) 0_555 22_1 5_555 55_5 yes
C(16) C(17) C(19) C(20) 19.2(6) 0_555 22_1 5_555 55_5 yes
C(16) C(17) C(19) C(23) -161.1(4) 0_555 22_1 5_555 55_5 yes
C(17) C(19) Fe(1) C(20) 121.0(4) 0_555 22_1 5_555 55_5 yes
C(17) C(19) Fe(1) C(21) 158.5(4) 0_555 22_1 5_555 55_5 yes
C(17) C(19) Fe(1) C(22) -157.9(4) 0_555 22_1 5_555 55_5 yes
C(17) C(19) Fe(1) C(23) -120.5(4) 0_555 22_1 5_555 55_5 yes
C(17) C(19) Fe(1) C(24) 2.7(4) 0_555 22_1 5_555 55_5 yes
C(17) C(19) Fe(1) C(25) 43.7(4) 0_555 22_1 5_555 55_5 yes
C(17) C(19) Fe(1) C(26) 73.4(7) 0_555 22_1 5_555 55_5 yes
C(17) C(19) Fe(1) C(27) -71.4(6) 0_555 22_1 5_555 55_5 yes
C(17) C(19) Fe(1) C(28) -39.6(4) 0_555 22_1 5_555 55_5 yes
C(17) C(19) C(20) C(21) 179.8(3) 0_555 22_1 5_555 55_5 yes
C(17) C(19) C(23) C(22) -179.9(3) 0_555 22_1 5_555 55_5 yes
C(18) C(17) C(19) C(20) -160.2(4) 0_555 22_1 5_555 55_5 yes
C(18) C(17) C(19) C(23) 19.5(6) 0_555 22_1 5_555 55_5 yes
C(19) Fe(1) C(20) C(21) 119.4(3) 0_555 22_1 5_555 55_5 yes
C(19) Fe(1) C(21) C(20) -37.9(2) 0_555 22_1 5_555 55_5 yes
C(19) Fe(1) C(21) C(22) 81.5(3) 0_555 22_1 5_555 55_5 yes
C(19) Fe(1) C(22) C(21) -82.0(3) 0_555 22_1 5_555 55_5 yes
C(19) Fe(1) C(22) C(23) 38.0(2) 0_555 22_1 5_555 55_5 yes
C(19) Fe(1) C(23) C(22) -119.3(3) 0_555 22_1 5_555 55_5 yes
C(19) Fe(1) C(24) C(25) 125.0(3) 0_555 22_1 5_555 55_5 yes
C(19) Fe(1) C(24) C(28) -116.7(3) 0_555 22_1 5_555 55_5 yes
C(19) Fe(1) C(25) C(24) -74.2(4) 0_555 22_1 5_555 55_5 yes
C(19) Fe(1) C(25) C(26) 166.3(3) 0_555 22_1 5_555 55_5 yes
C(19) Fe(1) C(26) C(25) -39.1(7) 0_555 22_1 5_555 55_5 yes
C(19) Fe(1) C(26) C(27) -158.5(5) 0_555 22_1 5_555 55_5 yes
C(19) Fe(1) C(27) C(26) 164.1(4) 0_555 22_1 5_555 55_5 yes
C(19) Fe(1) C(27) C(28) 44.6(6) 0_555 22_1 5_555 55_5 yes
C(19) Fe(1) C(28) C(24) 81.2(3) 0_555 22_1 5_555 55_5 yes
C(19) Fe(1) C(28) C(27) -160.6(3) 0_555 22_1 5_555 55_5 yes
C(19) C(20) Fe(1) C(21) -119.4(3) 0_555 22_1 5_555 55_5 yes
C(19) C(20) Fe(1) C(22) -81.9(2) 0_555 22_1 5_555 55_5 yes
C(19) C(20) Fe(1) C(23) -38.3(2) 0_555 22_1 5_555 55_5 yes
C(19) C(20) Fe(1) C(24) 80.3(3) 0_555 22_1 5_555 55_5 yes
C(19) C(20) Fe(1) C(25) 123.2(3) 0_555 22_1 5_555 55_5 yes
C(19) C(20) Fe(1) C(26) 164.0(3) 0_555 22_1 5_555 55_5 yes
C(19) C(20) Fe(1) C(27) -163.7(6) 0_555 22_1 5_555 55_5 yes
C(19) C(20) Fe(1) C(28) 45.8(5) 0_555 22_1 5_555 55_5 yes
C(19) C(20) C(21) C(22) -0.1(4) 0_555 22_1 5_555 55_5 yes
C(19) C(23) Fe(1) C(20) 38.3(2) 0_555 22_1 5_555 55_5 yes
C(19) C(23) Fe(1) C(21) 82.1(2) 0_555 22_1 5_555 55_5 yes
C(19) C(23) Fe(1) C(22) 119.3(3) 0_555 22_1 5_555 55_5 yes
C(19) C(23) Fe(1) C(24) -76.2(3) 0_555 22_1 5_555 55_5 yes
C(19) C(23) Fe(1) C(25) -47.4(7) 0_555 22_1 5_555 55_5 yes
C(19) C(23) Fe(1) C(26) 169.8(4) 0_555 22_1 5_555 55_5 yes
C(19) C(23) Fe(1) C(27) -159.0(3) 0_555 22_1 5_555 55_5 yes
C(19) C(23) Fe(1) C(28) -117.1(3) 0_555 22_1 5_555 55_5 yes
C(19) C(23) C(22) C(21) 0.1(4) 0_555 22_1 5_555 55_5 yes
C(20) Fe(1) C(19) C(23) -118.5(3) 0_555 22_1 5_555 55_5 yes
C(20) Fe(1) C(21) C(22) 119.5(4) 0_555 22_1 5_555 55_5 yes
C(20) Fe(1) C(22) C(21) -37.6(2) 0_555 22_1 5_555 55_5 yes
C(20) Fe(1) C(22) C(23) 82.4(3) 0_555 22_1 5_555 55_5 yes
C(20) Fe(1) C(23) C(22) -81.0(3) 0_555 22_1 5_555 55_5 yes
C(20) Fe(1) C(24) C(25) 82.2(4) 0_555 22_1 5_555 55_5 yes
C(20) Fe(1) C(24) C(28) -159.6(3) 0_555 22_1 5_555 55_5 yes
C(20) Fe(1) C(25) C(24) -116.9(3) 0_555 22_1 5_555 55_5 yes
C(20) Fe(1) C(25) C(26) 123.7(3) 0_555 22_1 5_555 55_5 yes
C(20) Fe(1) C(26) C(25) -75.8(4) 0_555 22_1 5_555 55_5 yes
C(20) Fe(1) C(26) C(27) 164.8(3) 0_555 22_1 5_555 55_5 yes
C(20) Fe(1) C(27) C(26) -42.8(8) 0_555 22_1 5_555 55_5 yes
C(20) Fe(1) C(27) C(28) -162.4(5) 0_555 22_1 5_555 55_5 yes
C(20) Fe(1) C(28) C(24) 48.1(6) 0_555 22_1 5_555 55_5 yes
C(20) Fe(1) C(28) C(27) 166.3(4) 0_555 22_1 5_555 55_5 yes
C(20) C(19) Fe(1) C(21) 37.5(2) 0_555 22_1 5_555 55_5 yes
C(20) C(19) Fe(1) C(22) 81.1(3) 0_555 22_1 5_555 55_5 yes
C(20) C(19) Fe(1) C(23) 118.5(3) 0_555 22_1 5_555 55_5 yes
C(20) C(19) Fe(1) C(24) -118.3(3) 0_555 22_1 5_555 55_5 yes
C(20) C(19) Fe(1) C(25) -77.3(3) 0_555 22_1 5_555 55_5 yes
C(20) C(19) Fe(1) C(26) -47.6(7) 0_555 22_1 5_555 55_5 yes
C(20) C(19) Fe(1) C(27) 167.5(5) 0_555 22_1 5_555 55_5 yes
C(20) C(19) Fe(1) C(28) -160.6(3) 0_555 22_1 5_555 55_5 yes
C(20) C(19) C(23) C(22) -0.2(4) 0_555 22_1 5_555 55_5 yes
C(20) C(21) Fe(1) C(22) -119.5(4) 0_555 22_1 5_555 55_5 yes
C(20) C(21) Fe(1) C(23) -82.3(2) 0_555 22_1 5_555 55_5 yes
C(20) C(21) Fe(1) C(24) 47.1(5) 0_555 22_1 5_555 55_5 yes
C(20) C(21) Fe(1) C(25) 81.9(3) 0_555 22_1 5_555 55_5 yes
C(20) C(21) Fe(1) C(26) 123.4(3) 0_555 22_1 5_555 55_5 yes
C(20) C(21) Fe(1) C(27) 164.5(3) 0_555 22_1 5_555 55_5 yes
C(20) C(21) Fe(1) C(28) -161.4(5) 0_555 22_1 5_555 55_5 yes
C(20) C(21) C(22) C(23) 0.0(4) 0_555 22_1 5_555 55_5 yes
C(21) Fe(1) C(19) C(23) -81.0(3) 0_555 22_1 5_555 55_5 yes
C(21) Fe(1) C(22) C(23) 120.0(4) 0_555 22_1 5_555 55_5 yes
C(21) Fe(1) C(23) C(22) -37.2(3) 0_555 22_1 5_555 55_5 yes
C(21) Fe(1) C(24) C(25) 48.2(6) 0_555 22_1 5_555 55_5 yes
C(21) Fe(1) C(24) C(28) 166.4(4) 0_555 22_1 5_555 55_5 yes
C(21) Fe(1) C(25) C(24) -159.9(3) 0_555 22_1 5_555 55_5 yes
C(21) Fe(1) C(25) C(26) 80.7(4) 0_555 22_1 5_555 55_5 yes
C(21) Fe(1) C(26) C(25) -117.8(3) 0_555 22_1 5_555 55_5 yes
C(21) Fe(1) C(26) C(27) 122.8(3) 0_555 22_1 5_555 55_5 yes
C(21) Fe(1) C(27) C(26) -76.6(4) 0_555 22_1 5_555 55_5 yes
C(21) Fe(1) C(27) C(28) 163.9(3) 0_555 22_1 5_555 55_5 yes
C(21) Fe(1) C(28) C(24) -163.3(5) 0_555 22_1 5_555 55_5 yes
C(21) Fe(1) C(28) C(27) -45.1(7) 0_555 22_1 5_555 55_5 yes
C(21) C(20) Fe(1) C(22) 37.5(2) 0_555 22_1 5_555 55_5 yes
C(21) C(20) Fe(1) C(23) 81.1(3) 0_555 22_1 5_555 55_5 yes
C(21) C(20) Fe(1) C(24) -160.3(3) 0_555 22_1 5_555 55_5 yes
C(21) C(20) Fe(1) C(25) -117.4(3) 0_555 22_1 5_555 55_5 yes
C(21) C(20) Fe(1) C(26) -76.6(3) 0_555 22_1 5_555 55_5 yes
C(21) C(20) Fe(1) C(27) -44.3(7) 0_555 22_1 5_555 55_5 yes
C(21) C(20) Fe(1) C(28) 165.1(4) 0_555 22_1 5_555 55_5 yes
C(21) C(20) C(19) C(23) 0.1(4) 0_555 22_1 5_555 55_5 yes
C(21) C(22) Fe(1) C(23) -120.0(4) 0_555 22_1 5_555 55_5 yes
C(21) C(22) Fe(1) C(24) -163.4(5) 0_555 22_1 5_555 55_5 yes
C(21) C(22) Fe(1) C(25) 50.1(6) 0_555 22_1 5_555 55_5 yes
C(21) C(22) Fe(1) C(26) 81.9(3) 0_555 22_1 5_555 55_5 yes
C(21) C(22) Fe(1) C(27) 123.4(3) 0_555 22_1 5_555 55_5 yes
C(21) C(22) Fe(1) C(28) 164.9(3) 0_555 22_1 5_555 55_5 yes
C(22) Fe(1) C(19) C(23) -37.4(2) 0_555 22_1 5_555 55_5 yes
C(22) Fe(1) C(24) C(25) -160.0(5) 0_555 22_1 5_555 55_5 yes
C(22) Fe(1) C(24) C(28) -41.8(7) 0_555 22_1 5_555 55_5 yes
C(22) Fe(1) C(25) C(24) 164.2(4) 0_555 22_1 5_555 55_5 yes
C(22) Fe(1) C(25) C(26) 44.8(7) 0_555 22_1 5_555 55_5 yes
C(22) Fe(1) C(26) C(25) -160.6(3) 0_555 22_1 5_555 55_5 yes
C(22) Fe(1) C(26) C(27) 80.1(4) 0_555 22_1 5_555 55_5 yes
C(22) Fe(1) C(27) C(26) -118.1(3) 0_555 22_1 5_555 55_5 yes
C(22) Fe(1) C(27) C(28) 122.4(3) 0_555 22_1 5_555 55_5 yes
C(22) Fe(1) C(28) C(24) 165.0(3) 0_555 22_1 5_555 55_5 yes
C(22) Fe(1) C(28) C(27) -76.8(4) 0_555 22_1 5_555 55_5 yes
C(22) C(21) Fe(1) C(23) 37.2(3) 0_555 22_1 5_555 55_5 yes
C(22) C(21) Fe(1) C(24) 166.5(4) 0_555 22_1 5_555 55_5 yes
C(22) C(21) Fe(1) C(25) -158.7(3) 0_555 22_1 5_555 55_5 yes
C(22) C(21) Fe(1) C(26) -117.1(3) 0_555 22_1 5_555 55_5 yes
C(22) C(21) Fe(1) C(27) -76.0(3) 0_555 22_1 5_555 55_5 yes
C(22) C(21) Fe(1) C(28) -41.9(7) 0_555 22_1 5_555 55_5 yes
C(22) C(23) Fe(1) C(24) 164.5(3) 0_555 22_1 5_555 55_5 yes
C(22) C(23) Fe(1) C(25) -166.7(6) 0_555 22_1 5_555 55_5 yes
C(22) C(23) Fe(1) C(26) 50.5(5) 0_555 22_1 5_555 55_5 yes
C(22) C(23) Fe(1) C(27) 81.7(3) 0_555 22_1 5_555 55_5 yes
C(22) C(23) Fe(1) C(28) 123.5(3) 0_555 22_1 5_555 55_5 yes
C(23) Fe(1) C(24) C(25) 167.1(3) 0_555 22_1 5_555 55_5 yes
C(23) Fe(1) C(24) C(28) -74.7(3) 0_555 22_1 5_555 55_5 yes
C(23) Fe(1) C(25) C(24) -37.6(8) 0_555 22_1 5_555 55_5 yes
C(23) Fe(1) C(25) C(26) -157.0(6) 0_555 22_1 5_555 55_5 yes
C(23) Fe(1) C(26) C(25) 163.4(4) 0_555 22_1 5_555 55_5 yes
C(23) Fe(1) C(26) C(27) 44.1(6) 0_555 22_1 5_555 55_5 yes
C(23) Fe(1) C(27) C(26) -160.6(3) 0_555 22_1 5_555 55_5 yes
C(23) Fe(1) C(27) C(28) 79.9(4) 0_555 22_1 5_555 55_5 yes
C(23) Fe(1) C(28) C(24) 124.0(3) 0_555 22_1 5_555 55_5 yes
C(23) Fe(1) C(28) C(27) -117.8(3) 0_555 22_1 5_555 55_5 yes
C(23) C(19) Fe(1) C(24) 123.2(3) 0_555 22_1 5_555 55_5 yes
C(23) C(19) Fe(1) C(25) 164.2(3) 0_555 22_1 5_555 55_5 yes
C(23) C(19) Fe(1) C(26) -166.1(6) 0_555 22_1 5_555 55_5 yes
C(23) C(19) Fe(1) C(27) 49.0(5) 0_555 22_1 5_555 55_5 yes
C(23) C(19) Fe(1) C(28) 80.9(3) 0_555 22_1 5_555 55_5 yes
C(23) C(22) Fe(1) C(24) -43.4(7) 0_555 22_1 5_555 55_5 yes
C(23) C(22) Fe(1) C(25) 170.1(5) 0_555 22_1 5_555 55_5 yes
C(23) C(22) Fe(1) C(26) -158.1(3) 0_555 22_1 5_555 55_5 yes
C(23) C(22) Fe(1) C(27) -116.7(3) 0_555 22_1 5_555 55_5 yes
C(23) C(22) Fe(1) C(28) -75.1(3) 0_555 22_1 5_555 55_5 yes
C(24) Fe(1) C(25) C(26) -119.4(5) 0_555 22_1 5_555 55_5 yes
C(24) Fe(1) C(26) C(25) 37.8(3) 0_555 22_1 5_555 55_5 yes
C(24) Fe(1) C(26) C(27) -81.6(4) 0_555 22_1 5_555 55_5 yes
C(24) Fe(1) C(27) C(26) 81.3(4) 0_555 22_1 5_555 55_5 yes
C(24) Fe(1) C(27) C(28) -38.2(3) 0_555 22_1 5_555 55_5 yes
C(24) Fe(1) C(28) C(27) 118.2(4) 0_555 22_1 5_555 55_5 yes
C(24) C(25) Fe(1) C(26) 119.4(5) 0_555 22_1 5_555 55_5 yes
C(24) C(25) Fe(1) C(27) 82.1(4) 0_555 22_1 5_555 55_5 yes
C(24) C(25) Fe(1) C(28) 38.2(3) 0_555 22_1 5_555 55_5 yes
C(24) C(25) C(26) C(27) -0.4(6) 0_555 22_1 5_555 55_5 yes
C(24) C(28) Fe(1) C(25) -38.2(3) 0_555 22_1 5_555 55_5 yes
C(24) C(28) Fe(1) C(26) -81.2(3) 0_555 22_1 5_555 55_5 yes
C(24) C(28) Fe(1) C(27) -118.2(4) 0_555 22_1 5_555 55_5 yes
C(24) C(28) C(27) C(26) 0.4(5) 0_555 22_1 5_555 55_5 yes
C(25) Fe(1) C(24) C(28) 118.2(5) 0_555 22_1 5_555 55_5 yes
C(25) Fe(1) C(26) C(27) -119.4(5) 0_555 22_1 5_555 55_5 yes
C(25) Fe(1) C(27) C(26) 37.1(3) 0_555 22_1 5_555 55_5 yes
C(25) Fe(1) C(27) C(28) -82.4(4) 0_555 22_1 5_555 55_5 yes
C(25) Fe(1) C(28) C(27) 79.9(4) 0_555 22_1 5_555 55_5 yes
C(25) C(24) Fe(1) C(26) -36.9(3) 0_555 22_1 5_555 55_5 yes
C(25) C(24) Fe(1) C(27) -80.0(4) 0_555 22_1 5_555 55_5 yes
C(25) C(24) Fe(1) C(28) -118.2(5) 0_555 22_1 5_555 55_5 yes
C(25) C(24) C(28) C(27) -0.7(5) 0_555 22_1 5_555 55_5 yes
C(25) C(26) Fe(1) C(27) 119.4(5) 0_555 22_1 5_555 55_5 yes
C(25) C(26) Fe(1) C(28) 81.8(4) 0_555 22_1 5_555 55_5 yes
C(25) C(26) C(27) C(28) 0.0(6) 0_555 22_1 5_555 55_5 yes
C(26) Fe(1) C(24) C(28) 81.3(3) 0_555 22_1 5_555 55_5 yes
C(26) Fe(1) C(27) C(28) -119.5(5) 0_555 22_1 5_555 55_5 yes
C(26) Fe(1) C(28) C(27) 37.0(3) 0_555 22_1 5_555 55_5 yes
C(26) C(25) Fe(1) C(27) -37.3(3) 0_555 22_1 5_555 55_5 yes
C(26) C(25) Fe(1) C(28) -81.3(4) 0_555 22_1 5_555 55_5 yes
C(26) C(25) C(24) C(28) 0.7(5) 0_555 22_1 5_555 55_5 yes
C(26) C(27) Fe(1) C(28) 119.5(5) 0_555 22_1 5_555 55_5 yes
C(27) Fe(1) C(24) C(28) 38.2(3) 0_555 22_1 5_555 55_5 yes
C(27) C(26) Fe(1) C(28) -37.6(3) 0_555 22_1 5_555 55_5 yes
C(29) C(30) S C(31) 72.1(4) 0_555 22_1 5_555 55_5 yes
C(30) S C(31) C(32) -177.3(3) 0_555 22_1 5_555 55_5 yes
C(30) S C(31) C(32) -177.3(3) 0_555 22_1 5_555 55_5 yes
